data_4304248
loop_
_publ_author_name
'Michael Veith'
'Kroum Valtchev'
'Volker Huch'

_publ_section_title
;
Tetraalkoxyaluminates of Nickel(II), Copper(II), and Copper(I)
;
_journal_name_full 'Inorganic Chemistry'
_journal_page_first 1204
_journal_page_last 1217
_journal_paper_doi 10.1021/ic701729y
_journal_volume 47
_journal_year 2008
_chemical_formula_sum 'C29 H61 Al2 N Ni O8'
_chemical_formula_weight 664.46
_chemical_name_systematic
; 
 ? 
;
_space_group_IT_number 14
_symmetry_cell_setting monoclinic
_symmetry_space_group_name_Hall '-P 2ybc'
_symmetry_space_group_name_H-M 'P 1 21/c 1'
_atom_sites_solution_hydrogens geom
_atom_sites_solution_primary direct
_atom_sites_solution_secondary difmap
_audit_creation_method SHELXL-97
_cell_angle_alpha 90.00
_cell_angle_beta 97.81(3)
_cell_angle_gamma 90.00
_cell_formula_units_Z 4
_cell_length_a 13.084(3)
_cell_length_b 17.054(3)
_cell_length_c 17.805(4)
_cell_measurement_temperature 293(2)
_cell_measurement_theta_max 11
_cell_measurement_theta_min 9
_cell_volume 3936.1(15)
_computing_structure_refinement 'SHELXL-97 (Sheldrick, 1997)'
_computing_structure_solution 'SHELXS-97 (Sheldrick, 1990)'
_diffrn_ambient_temperature 293(2)
_diffrn_measured_fraction_theta_full 0.994
_diffrn_measured_fraction_theta_max 0.994
_diffrn_measurement_device_type 'Siemens-Stoe AED 2'
_diffrn_measurement_method 'omega-theta scan'
_diffrn_radiation_monochromator graphite
_diffrn_radiation_source 'fine-focus sealed tube'
_diffrn_radiation_type MoK\a
_diffrn_radiation_wavelength 0.71073
_diffrn_reflns_av_R_equivalents 0.0000
_diffrn_reflns_av_sigmaI/netI 0.0328
_diffrn_reflns_limit_h_max 13
_diffrn_reflns_limit_h_min -14
_diffrn_reflns_limit_k_max 18
_diffrn_reflns_limit_k_min 0
_diffrn_reflns_limit_l_max 19
_diffrn_reflns_limit_l_min 0
_diffrn_reflns_number 5154
_diffrn_reflns_theta_full 22.56
_diffrn_reflns_theta_max 22.56
_diffrn_reflns_theta_min 1.57
_exptl_absorpt_coefficient_mu 0.577
_exptl_absorpt_correction_T_max 0.9754
_exptl_absorpt_correction_T_min 0.8902
_exptl_absorpt_correction_type empirical
_exptl_crystal_colour yellow
_exptl_crystal_density_diffrn 1.121
_exptl_crystal_density_method 'not measured'
_exptl_crystal_description 'transparent lumbs'
_exptl_crystal_F_000 1440
_exptl_crystal_size_max 0.6
_exptl_crystal_size_mid 0.45
_exptl_crystal_size_min 0.3
_refine_diff_density_max 0.382
_refine_diff_density_min -0.279
_refine_diff_density_rms 0.054
_refine_ls_extinction_method none
_refine_ls_goodness_of_fit_ref 1.055
_refine_ls_hydrogen_treatment mixed
_refine_ls_matrix_type full
_refine_ls_number_parameters 370
_refine_ls_number_reflns 5154
_refine_ls_number_restraints 0
_refine_ls_restrained_S_all 1.055
_refine_ls_R_factor_all 0.0910
_refine_ls_R_factor_gt 0.0608
_refine_ls_shift/su_max 2.712
_refine_ls_shift/su_mean 0.050
_refine_ls_structure_factor_coef Fsqd
_refine_ls_weighting_details 'calc w=1/[\s^2^(Fo^2^)+(0.0705P)^2^+4.9207P] where P=(Fo^2^+2Fc^2^)/3'
_refine_ls_weighting_scheme calc
_refine_ls_wR_factor_gt 0.1419
_refine_ls_wR_factor_ref 0.1686
_reflns_number_gt 3740
_reflns_number_total 5154
_reflns_threshold_expression >2sigma(I)
_cod_data_source_file ic701729y-file003_02.cif
_cod_data_source_block comp_5
_cod_original_cell_volume 3936.1(14)
_cod_database_code 4304248

loop_
_symmetry_equiv_pos_as_xyz
'x, y, z'
'-x, y+1/2, -z+1/2'
'-x, -y, -z'
'x, -y-1/2, z-1/2'

loop_
_atom_site_label
_atom_site_type_symbol
_atom_site_fract_x
_atom_site_fract_y
_atom_site_fract_z
_atom_site_U_iso_or_equiv
_atom_site_adp_type
_atom_site_occupancy
_atom_site_symmetry_multiplicity
_atom_site_calc_flag
_atom_site_refinement_flags
_atom_site_disorder_assembly
_atom_site_disorder_group
Ni1 Ni 0.21177(5) 0.78779(4) 0.12911(4) 0.0612(3) Uani 1 1 d . . .
Al1 Al 0.40269(12) 0.86279(10) 0.19197(10) 0.0728(5) Uani 1 1 d . . .
Al2 Al 0.00597(12) 0.73632(10) 0.14534(10) 0.0730(5) Uani 1 1 d . . .
O1 O 0.2767(2) 0.89235(18) 0.1532(2) 0.0712(10) Uani 1 1 d . . .
O2 O 0.3605(2) 0.76447(19) 0.1770(2) 0.0740(10) Uani 1 1 d . . .
O3 O 0.0591(2) 0.8162(2) 0.1011(2) 0.0707(10) Uani 1 1 d . . .
O4 O 0.1340(2) 0.70368(18) 0.1744(2) 0.0696(9) Uani 1 1 d . . .
O5 O 0.4868(3) 0.8907(3) 0.1341(3) 0.1130(15) Uani 1 1 d . . .
O6 O 0.4299(3) 0.8823(3) 0.2842(2) 0.1066(14) Uani 1 1 d . . .
O7 O -0.0549(3) 0.6733(3) 0.0812(3) 0.1133(15) Uani 1 1 d . . .
O8 O -0.0588(5) 0.7606(3) 0.2146(3) 0.146(2) Uani 1 1 d . . .
N1 N 0.2323(4) 0.7629(3) 0.0224(3) 0.0793(13) Uani 1 1 d . . .
C1 C 0.4217(5) 0.6950(4) 0.1787(4) 0.098(2) Uani 1 1 d . . .
H1 H 0.3767 0.6507 0.1867 0.117 Uiso 1 1 calc R . .
C2 C 0.5034(8) 0.6977(6) 0.2437(6) 0.175(4) Uani 1 1 d . . .
H2A H 0.4735 0.7077 0.2891 0.263 Uiso 1 1 calc R . .
H2B H 0.5512 0.7388 0.2364 0.263 Uiso 1 1 calc R . .
H2C H 0.5391 0.6484 0.2483 0.263 Uiso 1 1 calc R . .
C3 C 0.4624(8) 0.6807(6) 0.1084(6) 0.182(5) Uani 1 1 d . . .
H3A H 0.4067 0.6788 0.0673 0.273 Uiso 1 1 calc R . .
H3B H 0.4987 0.6317 0.1115 0.273 Uiso 1 1 calc R . .
H3C H 0.5089 0.7222 0.0996 0.273 Uiso 1 1 calc R . .
C4 C 0.2283(5) 0.9667(3) 0.1576(4) 0.0885(18) Uani 1 1 d . . .
H4 H 0.1746 0.9710 0.1137 0.106 Uiso 1 1 calc R . .
C5 C 0.3025(6) 1.0306(4) 0.1522(6) 0.160(4) Uani 1 1 d . . .
H5A H 0.3320 1.0254 0.1059 0.240 Uiso 1 1 calc R . .
H5B H 0.3562 1.0281 0.1946 0.240 Uiso 1 1 calc R . .
H5C H 0.2676 1.0802 0.1525 0.240 Uiso 1 1 calc R . .
C6 C 0.1765(7) 0.9695(5) 0.2268(5) 0.162(4) Uani 1 1 d . . .
H6A H 0.1290 0.9265 0.2262 0.244 Uiso 1 1 calc R . .
H6B H 0.1396 1.0181 0.2279 0.244 Uiso 1 1 calc R . .
H6C H 0.2273 0.9658 0.2709 0.244 Uiso 1 1 calc R . .
C7 C 0.1701(5) 0.6327(3) 0.2127(4) 0.0840(17) Uani 1 1 d . . .
H7 H 0.2381 0.6429 0.2414 0.101 Uiso 1 1 calc R . .
C8 C 0.1820(6) 0.5709(4) 0.1542(4) 0.120(2) Uani 1 1 d . . .
H8A H 0.2288 0.5892 0.1209 0.181 Uiso 1 1 calc R . .
H8B H 0.1160 0.5602 0.1253 0.181 Uiso 1 1 calc R . .
H8C H 0.2087 0.5237 0.1790 0.181 Uiso 1 1 calc R . .
C9 C 0.0984(6) 0.6086(4) 0.2677(4) 0.130(3) Uani 1 1 d . . .
H9A H 0.0944 0.6497 0.3039 0.194 Uiso 1 1 calc R . .
H9B H 0.1239 0.5617 0.2936 0.194 Uiso 1 1 calc R . .
H9C H 0.0310 0.5988 0.2406 0.194 Uiso 1 1 calc R . .
C10 C 0.0104(5) 0.8747(4) 0.0513(4) 0.0951(19) Uani 1 1 d . . .
H10 H 0.0572 0.9198 0.0591 0.114 Uiso 1 1 calc R . .
C11 C -0.0819(9) 0.9022(9) 0.0736(8) 0.311(11) Uani 1 1 d . . .
H11A H -0.0717 0.9126 0.1271 0.467 Uiso 1 1 calc R . .
H11B H -0.1348 0.8633 0.0623 0.467 Uiso 1 1 calc R . .
H11C H -0.1024 0.9497 0.0467 0.467 Uiso 1 1 calc R . .
C12 C 0.0042(13) 0.8602(8) -0.0219(5) 0.338(12) Uani 1 1 d . . .
H12A H 0.0691 0.8405 -0.0331 0.506 Uiso 1 1 calc R . .
H12B H -0.0126 0.9077 -0.0499 0.506 Uiso 1 1 calc R . .
H12C H -0.0487 0.8218 -0.0361 0.506 Uiso 1 1 calc R . .
C13 C 0.4941(9) 0.9256(8) 0.3357(6) 0.174(4) Uani 1 1 d . . .
H13 H 0.5125 0.9725 0.3087 0.208 Uiso 1 1 calc R . .
C14 C 0.5856(10) 0.8885(11) 0.3619(8) 0.321(11) Uani 1 1 d . . .
H14A H 0.6198 0.8737 0.3197 0.481 Uiso 1 1 calc R . .
H14B H 0.5716 0.8426 0.3899 0.481 Uiso 1 1 calc R . .
H14C H 0.6289 0.9235 0.3943 0.481 Uiso 1 1 calc R . .
C15 C 0.4385(12) 0.9538(8) 0.3985(7) 0.253(8) Uani 1 1 d . . .
H15A H 0.3775 0.9818 0.3776 0.380 Uiso 1 1 calc R . .
H15B H 0.4827 0.9881 0.4311 0.380 Uiso 1 1 calc R . .
H15C H 0.4195 0.9098 0.4272 0.380 Uiso 1 1 calc R . .
C16 C 0.5763(8) 0.9119(7) 0.1180(7) 0.185(5) Uani 1 1 d . . .
H16 H 0.6223 0.8805 0.1542 0.222 Uiso 1 1 calc R . .
C17 C 0.6020(8) 0.8819(8) 0.0452(7) 0.219(6) Uani 1 1 d . . .
H17A H 0.5775 0.8290 0.0379 0.328 Uiso 1 1 calc R . .
H17B H 0.6755 0.8829 0.0457 0.328 Uiso 1 1 calc R . .
H17C H 0.5699 0.9142 0.0046 0.328 Uiso 1 1 calc R . .
C18 C 0.6112(8) 0.9892(7) 0.1379(8) 0.231(6) Uani 1 1 d . . .
H18A H 0.5942 1.0021 0.1872 0.346 Uiso 1 1 calc R . .
H18B H 0.5782 1.0258 0.1014 0.346 Uiso 1 1 calc R . .
H18C H 0.6846 0.9919 0.1386 0.346 Uiso 1 1 calc R . .
C19 C -0.1410(7) 0.6281(6) 0.0728(7) 0.160(4) Uani 1 1 d . . .
H19 H -0.1428 0.6103 0.1250 0.192 Uiso 1 1 calc R . .
C20 C -0.2362(8) 0.6644(8) 0.0568(9) 0.262(8) Uani 1 1 d . . .
H20A H -0.2361 0.7122 0.0853 0.393 Uiso 1 1 calc R . .
H20B H -0.2890 0.6301 0.0703 0.393 Uiso 1 1 calc R . .
H20C H -0.2496 0.6760 0.0036 0.393 Uiso 1 1 calc R . .
C21 C -0.1289(8) 0.5569(7) 0.0358(9) 0.253(8) Uani 1 1 d . . .
H21A H -0.0598 0.5381 0.0496 0.380 Uiso 1 1 calc R . .
H21B H -0.1417 0.5648 -0.0180 0.380 Uiso 1 1 calc R . .
H21C H -0.1769 0.5192 0.0504 0.380 Uiso 1 1 calc R . .
C22 C -0.1037(10) 0.7854(6) 0.2662(8) 0.199(6) Uani 1 1 d . . .
H22 H -0.0467 0.7688 0.3044 0.238 Uiso 1 1 calc R . .
C23 C -0.1727(10) 0.7364(7) 0.2971(7) 0.216(6) Uani 1 1 d . . .
H23A H -0.1749 0.6862 0.2725 0.324 Uiso 1 1 calc R . .
H23B H -0.2402 0.7595 0.2897 0.324 Uiso 1 1 calc R . .
H23C H -0.1504 0.7299 0.3504 0.324 Uiso 1 1 calc R . .
C24 C -0.0977(11) 0.8608(6) 0.2933(8) 0.252(7) Uani 1 1 d . . .
H24A H -0.0528 0.8909 0.2661 0.378 Uiso 1 1 calc R . .
H24B H -0.0708 0.8603 0.3462 0.378 Uiso 1 1 calc R . .
H24C H -0.1652 0.8839 0.2866 0.378 Uiso 1 1 calc R . .
C25 C 0.3017(5) 0.8014(4) -0.0105(4) 0.103(2) Uani 1 1 d . . .
H25 H 0.3397 0.8409 0.0164 0.123 Uiso 1 1 calc R . .
C26 C 0.3197(7) 0.7851(6) -0.0831(5) 0.134(3) Uani 1 1 d . . .
H26 H 0.3674 0.8143 -0.1055 0.161 Uiso 1 1 calc R . .
C27 C 0.2673(9) 0.7262(6) -0.1216(5) 0.144(3) Uani 1 1 d . . .
H27 H 0.2806 0.7124 -0.1698 0.172 Uiso 1 1 calc R . .
C28 C 0.1941(8) 0.6871(5) -0.0880(5) 0.135(3) Uani 1 1 d . . .
H28 H 0.1549 0.6477 -0.1142 0.162 Uiso 1 1 calc R . .
C29 C 0.1791(5) 0.7062(4) -0.0161(4) 0.098(2) Uani 1 1 d . . .
H29 H 0.1302 0.6787 0.0068 0.118 Uiso 1 1 calc R . .

loop_
_atom_site_aniso_label
_atom_site_aniso_U_11
_atom_site_aniso_U_22
_atom_site_aniso_U_33
_atom_site_aniso_U_23
_atom_site_aniso_U_13
_atom_site_aniso_U_12
Ni1 0.0582(4) 0.0517(4) 0.0745(5) 0.0013(3) 0.0119(3) 0.0002(3)
Al1 0.0582(9) 0.0694(10) 0.0904(12) 0.0052(9) 0.0091(8) -0.0044(8)
Al2 0.0621(10) 0.0683(11) 0.0908(12) 0.0046(9) 0.0182(8) -0.0022(8)
O1 0.061(2) 0.050(2) 0.101(3) -0.0023(18) 0.0096(18) 0.0008(16)
O2 0.059(2) 0.058(2) 0.104(3) 0.0052(19) 0.0092(19) 0.0099(17)
O3 0.058(2) 0.068(2) 0.086(2) 0.0157(19) 0.0090(18) 0.0040(17)
O4 0.065(2) 0.052(2) 0.093(3) 0.0110(18) 0.0126(18) -0.0012(16)
O5 0.078(3) 0.124(4) 0.145(4) 0.013(3) 0.045(3) -0.018(3)
O6 0.104(3) 0.119(4) 0.091(3) -0.010(3) -0.006(3) -0.021(3)
O7 0.090(3) 0.108(3) 0.138(4) -0.010(3) 0.001(3) -0.039(3)
O8 0.168(5) 0.143(5) 0.149(5) 0.028(4) 0.099(4) 0.054(4)
N1 0.078(3) 0.082(3) 0.079(3) -0.001(3) 0.014(3) -0.003(3)
C1 0.069(4) 0.073(4) 0.150(6) 0.020(4) 0.012(4) 0.017(3)
C2 0.165(8) 0.171(9) 0.177(9) 0.017(7) -0.018(7) 0.097(7)
C3 0.225(11) 0.167(9) 0.167(9) 0.011(7) 0.074(8) 0.124(8)
C4 0.078(4) 0.061(4) 0.125(5) -0.012(3) 0.007(4) 0.009(3)
C5 0.140(7) 0.059(4) 0.285(12) 0.008(6) 0.041(7) -0.004(5)
C6 0.179(9) 0.138(8) 0.189(9) -0.031(7) 0.090(7) 0.034(7)
C7 0.080(4) 0.061(4) 0.111(5) 0.022(3) 0.015(3) 0.005(3)
C8 0.145(7) 0.067(4) 0.152(7) -0.005(4) 0.029(5) 0.014(4)
C9 0.129(6) 0.114(6) 0.153(7) 0.063(5) 0.043(5) 0.008(5)
C10 0.080(4) 0.092(5) 0.108(5) 0.031(4) -0.005(4) 0.009(4)
C11 0.200(11) 0.44(2) 0.319(17) 0.260(17) 0.141(11) 0.233(14)
C12 0.57(3) 0.354(19) 0.083(7) 0.034(9) 0.014(11) 0.34(2)
C13 0.171(10) 0.229(12) 0.110(7) -0.014(8) -0.021(7) -0.044(9)
C14 0.185(12) 0.43(3) 0.300(19) -0.114(18) -0.131(14) 0.061(15)
C15 0.35(2) 0.266(16) 0.139(10) -0.079(10) 0.011(11) -0.104(14)
C16 0.147(9) 0.206(12) 0.219(12) 0.012(9) 0.085(8) -0.062(8)
C17 0.159(9) 0.288(16) 0.234(14) 0.053(12) 0.117(9) 0.012(10)
C18 0.179(11) 0.191(11) 0.332(17) 0.005(11) 0.072(11) -0.108(9)
C19 0.106(7) 0.144(8) 0.228(11) -0.063(8) 0.010(7) -0.038(6)
C20 0.094(7) 0.260(15) 0.41(2) -0.118(15) -0.025(10) -0.024(9)
C21 0.173(11) 0.176(11) 0.41(2) -0.147(13) 0.057(12) -0.059(9)
C22 0.261(14) 0.115(7) 0.260(13) -0.042(8) 0.182(12) -0.045(8)
C23 0.235(13) 0.202(12) 0.242(13) -0.007(10) 0.147(11) -0.037(10)
C24 0.354(19) 0.118(9) 0.313(17) -0.056(10) 0.148(14) -0.010(10)
C25 0.105(5) 0.116(6) 0.092(5) -0.002(4) 0.029(4) -0.008(4)
C26 0.150(8) 0.154(8) 0.110(7) -0.006(6) 0.059(6) -0.003(6)
C27 0.196(10) 0.146(9) 0.097(6) -0.021(6) 0.048(7) 0.032(7)
C28 0.176(9) 0.125(7) 0.105(7) -0.038(5) 0.024(6) -0.006(6)
C29 0.111(5) 0.097(5) 0.089(5) -0.020(4) 0.021(4) 0.002(4)

loop_
_atom_type_symbol
_atom_type_description
_atom_type_scat_dispersion_real
_atom_type_scat_dispersion_imag
_atom_type_scat_source
C C 0.0033 0.0016 'International Tables Vol C Tables 4.2.6.8 and 6.1.1.4'
H H 0.0000 0.0000 'International Tables Vol C Tables 4.2.6.8 and 6.1.1.4'
N N 0.0061 0.0033 'International Tables Vol C Tables 4.2.6.8 and 6.1.1.4'
O O 0.0106 0.0060 'International Tables Vol C Tables 4.2.6.8 and 6.1.1.4'
Al Al 0.0645 0.0514 'International Tables Vol C Tables 4.2.6.8 and 6.1.1.4'
Ni Ni 0.3393 1.1124 'International Tables Vol C Tables 4.2.6.8 and 6.1.1.4'

loop_
_geom_angle_atom_site_label_1
_geom_angle_atom_site_label_2
_geom_angle_atom_site_label_3
_geom_angle
_geom_angle_site_symmetry_1
_geom_angle_site_symmetry_3
_geom_angle_publ_flag
O4 Ni1 O1 141.46(15) . . ?
O4 Ni1 N1 111.94(18) . . ?
O1 Ni1 N1 106.59(18) . . ?
O4 Ni1 O3 74.58(13) . . ?
O1 Ni1 O3 102.33(14) . . ?
N1 Ni1 O3 94.07(17) . . ?
O4 Ni1 O2 101.52(14) . . ?
O1 Ni1 O2 74.47(13) . . ?
N1 Ni1 O2 96.40(17) . . ?
O3 Ni1 O2 169.52(14) . . ?
O4 Ni1 Al2 37.34(10) . . ?
O1 Ni1 Al2 128.77(10) . . ?
N1 Ni1 Al2 106.15(15) . . ?
O3 Ni1 Al2 37.24(10) . . ?
O2 Ni1 Al2 138.09(11) . . ?
O4 Ni1 Al1 128.58(11) . . ?
O1 Ni1 Al1 37.08(10) . . ?
N1 Ni1 Al1 103.95(15) . . ?
O3 Ni1 Al1 138.71(11) . . ?
O2 Ni1 Al1 37.40(10) . . ?
Al2 Ni1 Al1 149.86(6) . . ?
O6 Al1 O5 118.6(2) . . ?
O6 Al1 O1 113.0(2) . . ?
O5 Al1 O1 109.5(2) . . ?
O6 Al1 O2 111.0(2) . . ?
O5 Al1 O2 113.2(2) . . ?
O1 Al1 O2 87.50(16) . . ?
O6 Al1 Ni1 121.86(18) . . ?
O5 Al1 Ni1 119.51(19) . . ?
O1 Al1 Ni1 42.80(11) . . ?
O2 Al1 Ni1 44.71(11) . . ?
O8 Al2 O7 115.1(3) . . ?
O8 Al2 O3 114.6(3) . . ?
O7 Al2 O3 111.6(2) . . ?
O8 Al2 O4 115.1(3) . . ?
O7 Al2 O4 109.7(2) . . ?
O3 Al2 O4 87.61(16) . . ?
O8 Al2 Ni1 125.7(3) . . ?
O7 Al2 Ni1 119.16(18) . . ?
O3 Al2 Ni1 44.73(11) . . ?
O4 Al2 Ni1 42.88(11) . . ?
C4 O1 Al1 129.0(3) . . ?
C4 O1 Ni1 128.9(3) . . ?
Al1 O1 Ni1 100.13(16) . . ?
C1 O2 Al1 128.3(3) . . ?
C1 O2 Ni1 131.7(4) . . ?
Al1 O2 Ni1 97.89(15) . . ?
C10 O3 Al2 130.4(3) . . ?
C10 O3 Ni1 130.9(3) . . ?
Al2 O3 Ni1 98.02(16) . . ?
C7 O4 Al2 129.7(3) . . ?
C7 O4 Ni1 130.3(3) . . ?
Al2 O4 Ni1 99.79(16) . . ?
C16 O5 Al1 154.8(7) . . ?
C13 O6 Al1 142.8(6) . . ?
C19 O7 Al2 138.2(6) . . ?
C22 O8 Al2 174.3(7) . . ?
C25 N1 C29 118.6(6) . . ?
C25 N1 Ni1 120.3(5) . . ?
C29 N1 Ni1 121.1(4) . . ?
O2 C1 C3 113.1(6) . . ?
O2 C1 C2 109.7(6) . . ?
C3 C1 C2 111.9(7) . . ?
O1 C4 C5 110.7(5) . . ?
O1 C4 C6 109.3(6) . . ?
C5 C4 C6 114.2(7) . . ?
O4 C7 C9 110.3(5) . . ?
O4 C7 C8 108.6(5) . . ?
C9 C7 C8 113.0(6) . . ?
C12 C10 C11 113.8(10) . . ?
C12 C10 O3 116.4(7) . . ?
C11 C10 O3 112.7(6) . . ?
O6 C13 C14 113.8(12) . . ?
O6 C13 C15 111.0(10) . . ?
C14 C13 C15 112.6(11) . . ?
O5 C16 C18 118.1(11) . . ?
O5 C16 C17 114.8(10) . . ?
C18 C16 C17 115.9(10) . . ?
O7 C19 C20 118.6(10) . . ?
O7 C19 C21 113.5(9) . . ?
C20 C19 C21 116.5(10) . . ?
O8 C22 C24 125.1(10) . . ?
O8 C22 C23 119.3(9) . . ?
C24 C22 C23 115.5(10) . . ?
N1 C25 C26 122.1(7) . . ?
C27 C26 C25 119.2(8) . . ?
C26 C27 C28 118.6(8) . . ?
C29 C28 C27 119.5(8) . . ?
N1 C29 C28 121.8(7) . . ?

loop_
_geom_bond_atom_site_label_1
_geom_bond_atom_site_label_2
_geom_bond_distance
_geom_bond_site_symmetry_2
_geom_bond_publ_flag
Ni1 O4 1.991(3) . ?
Ni1 O1 1.997(3) . ?
Ni1 N1 2.001(5) . ?
Ni1 O3 2.050(3) . ?
Ni1 O2 2.055(3) . ?
Ni1 Al2 2.8837(18) . ?
Ni1 Al1 2.8929(18) . ?
Al1 O6 1.666(5) . ?
Al1 O5 1.676(4) . ?
Al1 O1 1.772(4) . ?
Al1 O2 1.774(4) . ?
Al2 O8 1.642(5) . ?
Al2 O7 1.687(5) . ?
Al2 O3 1.762(4) . ?
Al2 O4 1.775(4) . ?
O1 C4 1.424(6) . ?
O2 C1 1.428(6) . ?
O3 C10 1.428(6) . ?
O4 C7 1.437(6) . ?
O5 C16 1.295(9) . ?
O6 C13 1.372(10) . ?
O7 C19 1.357(9) . ?
O8 C22 1.229(9) . ?
N1 C25 1.320(7) . ?
N1 C29 1.326(7) . ?
C1 C3 1.447(10) . ?
C1 C2 1.467(10) . ?
C4 C5 1.472(8) . ?
C4 C6 1.485(9) . ?
C7 C9 1.502(8) . ?
C7 C8 1.506(8) . ?
C10 C12 1.318(10) . ?
C10 C11 1.402(10) . ?
C13 C14 1.377(15) . ?
C13 C15 1.494(15) . ?
C16 C18 1.424(14) . ?
C16 C17 1.475(14) . ?
C19 C20 1.386(13) . ?
C19 C21 1.400(12) . ?
C22 C24 1.373(12) . ?
C22 C23 1.397(11) . ?
C25 C26 1.374(10) . ?
C26 C27 1.349(11) . ?
C27 C28 1.368(11) . ?
C28 C29 1.362(9) . ?
